data_4085882
loop_
_publ_author_name
'Saha, Sayantani'
'Kaur, Mandeep'
'Bera, Jitendra K.'

_publ_section_title
;
 Fluorinated Anions Promoted &#x201C;on Water&#x201D; Activity of Di- and
 Tetranuclear Copper(I) Catalysts for Functional Triazole Synthesis
;
_journal_issue 12
_journal_name_full Organometallics
_journal_page_first 3047
_journal_paper_doi 10.1021/acs.organomet.5b00348
_journal_volume 34
_journal_year 2015
_chemical_formula_moiety 'C60 H58 Cu4 N16, 2(C36 H2 B2 F30 N), 2(C H2 Cl2)'
_chemical_formula_sum 'C134 H66 B4 Cl4 Cu4 F60 N18'
_chemical_formula_weight 3507.25
_chemical_name_systematic
; 
 ? 
;
_space_group_IT_number 2
_symmetry_cell_setting triclinic
_symmetry_space_group_name_Hall '-P 1'
_symmetry_space_group_name_H-M 'P -1'
_atom_sites_solution_hydrogens geom
_atom_sites_solution_primary direct
_atom_sites_solution_secondary difmap
_audit_creation_method SHELXL-97
_cell_angle_alpha 79.3320(10)
_cell_angle_beta 71.6490(10)
_cell_angle_gamma 80.7770(10)
_cell_formula_units_Z 1
_cell_length_a 12.4419(5)
_cell_length_b 15.8174(6)
_cell_length_c 18.9305(7)
_cell_measurement_reflns_used 6023
_cell_measurement_temperature 100(2)
_cell_measurement_theta_max 28.60
_cell_measurement_theta_min 2.29
_cell_volume 3454.1(2)
_computing_cell_refinement 'Bruker APEX'
_computing_data_collection 'Bruker APEX'
_computing_data_reduction 'Bruker SAINT'
_computing_molecular_graphics ORTEP
_computing_publication_material ciftab
_computing_structure_refinement 'SHELXL-97 (Sheldrick, 1997)'
_computing_structure_solution 'SHELXS-97 (Sheldrick, 1990)'
_diffrn_ambient_temperature 100(2)
_diffrn_measured_fraction_theta_full 0.997
_diffrn_measured_fraction_theta_max 0.997
_diffrn_measurement_device_type 'Bruker APEX-II CCD'
_diffrn_measurement_method '\f and \w scans'
_diffrn_radiation_monochromator graphite
_diffrn_radiation_source 'fine-focus sealed tube'
_diffrn_radiation_type MoK\a
_diffrn_radiation_wavelength 0.71073
_diffrn_reflns_av_R_equivalents 0.0733
_diffrn_reflns_av_sigmaI/netI 0.1358
_diffrn_reflns_limit_h_max 16
_diffrn_reflns_limit_h_min -16
_diffrn_reflns_limit_k_max 21
_diffrn_reflns_limit_k_min -21
_diffrn_reflns_limit_l_max 25
_diffrn_reflns_limit_l_min -25
_diffrn_reflns_number 43987
_diffrn_reflns_theta_full 28.44
_diffrn_reflns_theta_max 28.44
_diffrn_reflns_theta_min 2.06
_exptl_absorpt_coefficient_mu 0.825
_exptl_absorpt_correction_T_max 0.8591
_exptl_absorpt_correction_T_min 0.7841
_exptl_absorpt_correction_type empirical
_exptl_absorpt_process_details SADABS
_exptl_crystal_colour red
_exptl_crystal_density_diffrn 1.686
_exptl_crystal_density_method 'not measured'
_exptl_crystal_description needle
_exptl_crystal_F_000 1740
_exptl_crystal_size_max 0.31
_exptl_crystal_size_mid 0.27
_exptl_crystal_size_min 0.19
_platon_squeeze_details
;
;
_refine_diff_density_max 1.181
_refine_diff_density_min -1.077
_refine_diff_density_rms 0.098
_refine_ls_extinction_method none
_refine_ls_goodness_of_fit_ref 0.950
_refine_ls_hydrogen_treatment mixed
_refine_ls_matrix_type full
_refine_ls_number_parameters 1025
_refine_ls_number_reflns 17364
_refine_ls_number_restraints 2
_refine_ls_restrained_S_all 0.950
_refine_ls_R_factor_all 0.1316
_refine_ls_R_factor_gt 0.0597
_refine_ls_shift/su_max 0.003
_refine_ls_shift/su_mean 0.000
_refine_ls_structure_factor_coef Fsqd
_refine_ls_weighting_details 'calc w=1/[\s^2^(Fo^2^)+(0.0569P)^2^+0.0000P] where P=(Fo^2^+2Fc^2^)/3'
_refine_ls_weighting_scheme calc
_refine_ls_wR_factor_gt 0.1165
_refine_ls_wR_factor_ref 0.1326
_reflns_number_gt 9059
_reflns_number_total 17364
_reflns_threshold_expression >2sigma(I)
_cod_data_source_file om5b00348_si_002.cif
_cod_data_source_block compound2
_cod_depositor_comments
;
The following automatic conversions were performed:

'_symmetry_cell_setting' value 'Triclinic' changed to 'triclinic'
according to
/usr/data/users/saulius/crontab/automatic-downloads/rss-feeds/ACS/lib/dictionaries/cif_core.dic
dictionary named 'cif_core.dic' version 2.4.2 from 2011-04-26.

Automatic conversion script
Id: cif_fix_values 3271 2015-04-21 07:52:19Z andrius 

 Adding full bibliography for 4085881--4085882.cif.
;
_cod_original_sg_symbol_H-M P-1
_cod_database_code 4085882

loop_
_symmetry_equiv_pos_as_xyz
'x, y, z'
'-x, -y, -z'

loop_
_atom_site_label
_atom_site_type_symbol
_atom_site_fract_x
_atom_site_fract_y
_atom_site_fract_z
_atom_site_U_iso_or_equiv
_atom_site_adp_type
_atom_site_occupancy
_atom_site_symmetry_multiplicity
_atom_site_calc_flag
_atom_site_refinement_flags
Cu2 Cu 0.05493(4) 0.44883(3) 0.44670(2) 0.01700(12) Uani 1 1 d .
Cu1 Cu 0.19019(4) 0.31714(3) 0.43536(2) 0.01737(12) Uani 1 1 d .
N2 N 0.0779(2) 0.26017(18) 0.52316(15) 0.0154(7) Uani 1 1 d .
N5 N -0.3193(2) 0.62156(19) 0.56607(15) 0.0170(7) Uani 1 1 d .
N6 N 0.0469(2) 0.44569(18) 0.33993(16) 0.0158(7) Uani 1 1 d .
F6A F -0.12325(16) -0.03827(12) 0.11298(11) 0.0204(5) Uani 1 1 d .
N3 N -0.0545(2) 0.38069(18) 0.53083(16) 0.0169(7) Uani 1 1 d .
F16A F -0.55461(17) -0.26947(13) 0.28794(11) 0.0213(5) Uani 1 1 d .
F2A F -0.43676(18) 0.01318(13) 0.30411(12) 0.0281(5) Uani 1 1 d .
C6 C 0.0576(3) 0.1368(2) 0.6236(2) 0.0200(9) Uani 1 1 d .
C26 C 0.1030(3) 0.3811(2) 0.2244(2) 0.0201(9) Uani 1 1 d .
C14 C -0.3932(3) 0.4844(2) 0.57815(19) 0.0183(9) Uani 1 1 d .
C7 C 0.1144(3) 0.1788(2) 0.5520(2) 0.0180(8) Uani 1 1 d .
C15 C -0.3019(3) 0.5336(2) 0.56533(19) 0.0168(8) Uani 1 1 d .
C16 C -0.5054(3) 0.5267(3) 0.59249(19) 0.0203(9) Uani 1 1 d .
C27 C 0.1065(3) 0.3822(2) 0.2983(2) 0.0191(9) Uani 1 1 d .
C13 C -0.3661(3) 0.3947(2) 0.57428(19) 0.0206(9) Uani 1 1 d .
H13 H -0.4247 0.3592 0.5817 0.025 Uiso 1 1 calc R
C12 C -0.2554(3) 0.3594(2) 0.55983(19) 0.0203(9) Uani 1 1 d .
H12 H -0.2367 0.2993 0.5566 0.024 Uiso 1 1 calc R
C4 C 0.1067(3) 0.0548(2) 0.6500(2) 0.0262(10) Uani 1 1 d .
C11 C -0.1684(3) 0.4117(2) 0.54970(18) 0.0165(8) Uani 1 1 d .
C10 C -0.0223(3) 0.2993(2) 0.56064(19) 0.0162(8) Uani 1 1 d .
C8 C -0.0455(3) 0.1815(2) 0.6639(2) 0.0191(9) Uani 1 1 d .
H8 H -0.0864 0.1565 0.7127 0.023 Uiso 1 1 calc R
C19 C -0.4260(3) 0.6596(2) 0.5768(2) 0.0205(9) Uani 1 1 d .
N1 N 0.2096(3) 0.14149(19) 0.50578(16) 0.0182(7) Uani 1 1 d .
C28 C 0.1664(3) 0.3111(2) 0.1865(2) 0.0228(9) Uani 1 1 d .
H28 H 0.1677 0.3094 0.1363 0.027 Uiso 1 1 calc R
N7 N 0.1673(2) 0.31772(19) 0.33333(16) 0.0173(7) Uani 1 1 d .
F25A F -0.26954(16) -0.43562(12) 0.15972(11) 0.0213(5) Uani 1 1 d .
F1A F -0.34248(16) -0.01308(12) 0.16362(11) 0.0196(5) Uani 1 1 d .
F15A F -0.07394(16) -0.20314(13) 0.21777(11) 0.0217(5) Uani 1 1 d .
C3A C -0.3876(3) -0.0670(2) 0.2896(2) 0.0184(8) Uani 1 1 d .
C7A C -0.2018(3) -0.1088(2) 0.04348(19) 0.0143(8) Uani 1 1 d .
C30A C -0.3854(3) -0.4386(2) 0.18081(19) 0.0162(8) Uani 1 1 d .
B1A B -0.2233(3) -0.1899(3) 0.1128(2) 0.0155(9) Uani 1 1 d .
C13A C -0.0936(3) -0.2415(2) 0.10698(19) 0.0131(8) Uani 1 1 d .
C12A C -0.2154(3) -0.1039(2) -0.0274(2) 0.0171(8) Uani 1 1 d .
C2A C -0.3371(3) -0.0826(2) 0.2161(2) 0.0159(8) Uani 1 1 d .
B2A B -0.4304(3) -0.2697(3) 0.1213(2) 0.0130(9) Uani 1 1 d .
C25A C -0.4590(3) -0.3662(2) 0.16994(19) 0.0136(8) Uani 1 1 d .
C18A C -0.0318(3) -0.2448(2) 0.1567(2) 0.0170(8) Uani 1 1 d .
C30 C 0.2218(3) 0.2516(2) 0.2958(2) 0.0219(9) Uani 1 1 d .
C22 C -0.0189(3) 0.5077(2) 0.3093(2) 0.0178(8) Uani 1 1 d .
C1A C -0.2878(3) -0.1636(2) 0.19676(19) 0.0130(8) Uani 1 1 d .
C21 C -0.0863(3) 0.5768(2) 0.3545(2) 0.0213(9) Uani 1 1 d .
H21A H -0.0926 0.5573 0.4078 0.032 Uiso 1 1 calc R
H21B H -0.1626 0.5888 0.3480 0.032 Uiso 1 1 calc R
H21C H -0.0479 0.6296 0.3375 0.032 Uiso 1 1 calc R
F30A F -0.30742(17) -0.37961(13) 0.00930(11) 0.0205(5) Uani 1 1 d .
F5A F -0.25633(16) -0.31080(12) 0.24738(11) 0.0184(5) Uani 1 1 d .
F10A F -0.25702(17) -0.16924(13) -0.04497(11) 0.0207(5) Uani 1 1 d .
F11A F -0.08372(17) -0.28597(14) -0.00828(11) 0.0239(5) Uani 1 1 d .
F14A F 0.12662(17) -0.29112(15) 0.20250(12) 0.0300(6) Uani 1 1 d .
F9A F -0.20100(18) -0.03793(14) -0.15207(11) 0.0277(5) Uani 1 1 d .
F24A F -0.33919(19) -0.58751(13) 0.22083(12) 0.0284(5) Uani 1 1 d .
F7A F -0.09148(17) 0.10162(13) 0.00907(12) 0.0275(5) Uani 1 1 d .
F26A F -0.63749(17) -0.17702(13) 0.06952(11) 0.0234(5) Uani 1 1 d .
F12A F 0.12354(17) -0.37034(14) -0.02417(11) 0.0259(5) Uani 1 1 d .
F17A F -0.67478(18) -0.13501(14) 0.35050(12) 0.0294(6) Uani 1 1 d .
F13A F 0.23130(17) -0.37630(14) 0.08153(12) 0.0284(5) Uani 1 1 d .
C31A C -0.4658(3) -0.2741(2) 0.0450(2) 0.0167(8) Uani 1 1 d .
C20A C -0.5590(3) -0.1937(2) 0.2410(2) 0.0158(8) Uani 1 1 d .
C29A C -0.4169(3) -0.5211(2) 0.2124(2) 0.0200(9) Uani 1 1 d .
C19A C -0.5019(3) -0.1886(2) 0.16516(19) 0.0143(8) Uani 1 1 d .
C33A C -0.5974(3) -0.2513(3) -0.0303(2) 0.0228(9) Uani 1 1 d .
C6A C -0.2977(3) -0.2276(2) 0.2588(2) 0.0174(8) Uani 1 1 d .
C21A C -0.6212(3) -0.1247(2) 0.2757(2) 0.0199(9) Uani 1 1 d .
C36A C -0.4047(3) -0.3338(2) -0.0024(2) 0.0173(8) Uani 1 1 d .
C9A C -0.1324(3) 0.0336(2) -0.0038(2) 0.0197(9) Uani 1 1 d .
C28A C -0.5314(3) -0.5329(2) 0.2345(2) 0.0229(9) Uani 1 1 d .
C32A C -0.5639(3) -0.2345(2) 0.0275(2) 0.0179(8) Uani 1 1 d .
C15A C 0.0727(3) -0.3297(2) 0.0362(2) 0.0185(8) Uani 1 1 d .
C17A C 0.0748(3) -0.2894(2) 0.1496(2) 0.0202(9) Uani 1 1 d .
C27A C -0.6092(3) -0.4631(3) 0.2261(2) 0.0218(9) Uani 1 1 d .
C24A C -0.5083(3) -0.1049(2) 0.1262(2) 0.0166(8) Uani 1 1 d .
C9 C -0.0856(3) 0.2596(2) 0.6332(2) 0.0180(8) Uani 1 1 d .
H9 H -0.1559 0.2882 0.6598 0.022 Uiso 1 1 calc R
C10A C -0.1496(3) 0.0345(2) -0.0722(2) 0.0215(9) Uani 1 1 d .
N4 N -0.1919(2) 0.49724(18) 0.55321(15) 0.0161(7) Uani 1 1 d .
C26A C -0.5724(3) -0.3829(2) 0.19504(19) 0.0167(8) Uani 1 1 d .
C14A C -0.0346(3) -0.2857(2) 0.0467(2) 0.0153(8) Uani 1 1 d .
C18 C -0.5187(3) 0.6141(2) 0.5900(2) 0.0220(9) Uani 1 1 d .
H18 H -0.5928 0.6446 0.5974 0.026 Uiso 1 1 calc R
C11A C -0.1893(3) -0.0353(2) -0.0840(2) 0.0208(9) Uani 1 1 d .
C3 C 0.2047(3) 0.0195(2) 0.6025(2) 0.0235(9) Uani 1 1 d .
H3 H 0.2410 -0.0349 0.6187 0.028 Uiso 1 1 calc R
C5 C 0.0539(4) 0.0086(3) 0.7271(2) 0.0364(11) Uani 1 1 d .
H5A H 0.1039 -0.0438 0.7373 0.055 Uiso 1 1 calc R
H5B H -0.0203 -0.0075 0.7297 0.055 Uiso 1 1 calc R
H5C H 0.0437 0.0467 0.7645 0.055 Uiso 1 1 calc R
C16A C 0.1282(3) -0.3325(2) 0.0890(2) 0.0194(9) Uani 1 1 d .
C8A C -0.1534(3) -0.0386(2) 0.0498(2) 0.0169(8) Uani 1 1 d .
C2 C 0.2512(3) 0.0630(2) 0.5307(2) 0.0220(9) Uani 1 1 d .
F21A F -0.65412(16) -0.31780(13) 0.18780(12) 0.0229(5) Uani 1 1 d .
F22A F -0.72111(19) -0.47275(14) 0.24875(13) 0.0339(6) Uani 1 1 d .
F29A F -0.37322(19) -0.41536(15) -0.10214(12) 0.0325(6) Uani 1 1 d .
F23A F -0.5655(2) -0.61145(13) 0.26394(11) 0.0310(6) Uani 1 1 d .
F27A F -0.69489(19) -0.21089(16) -0.04291(13) 0.0363(6) Uani 1 1 d .
F28A F -0.5689(2) -0.33044(16) -0.12991(13) 0.0416(7) Uani 1 1 d .
C34A C -0.5336(3) -0.3118(3) -0.0751(2) 0.0260(10) Uani 1 1 d .
C35A C -0.4358(3) -0.3545(3) -0.0609(2) 0.0246(9) Uani 1 1 d .
C23 C -0.0258(3) 0.5102(2) 0.2362(2) 0.0223(9) Uani 1 1 d .
H23 H -0.0740 0.5551 0.2169 0.027 Uiso 1 1 calc R
N8 N 0.2775(3) 0.1865(2) 0.3330(2) 0.0308(9) Uani 1 1 d D
C24 C 0.0363(3) 0.4486(2) 0.1924(2) 0.0212(9) Uani 1 1 d .
C17 C -0.6072(3) 0.4759(3) 0.6114(2) 0.0273(10) Uani 1 1 d .
H17A H -0.6772 0.5160 0.6184 0.041 Uiso 1 1 calc R
H17B H -0.6109 0.4353 0.6577 0.041 Uiso 1 1 calc R
H17C H -0.5990 0.4437 0.5701 0.041 Uiso 1 1 calc R
C25 C 0.0281(4) 0.4515(3) 0.1141(2) 0.0289(10) Uani 1 1 d .
H25A H -0.0256 0.5010 0.1032 0.043 Uiso 1 1 calc R
H25B H 0.0013 0.3979 0.1106 0.043 Uiso 1 1 calc R
H25C H 0.1033 0.4576 0.0775 0.043 Uiso 1 1 calc R
C20 C -0.4456(3) 0.7553(2) 0.5784(2) 0.0303(10) Uani 1 1 d .
H20A H -0.4468 0.7668 0.6278 0.045 Uiso 1 1 calc R
H20B H -0.5188 0.7783 0.5693 0.045 Uiso 1 1 calc R
H20C H -0.3842 0.7834 0.5393 0.045 Uiso 1 1 calc R
C29 C 0.2248(3) 0.2472(3) 0.2218(2) 0.0250(9) Uani 1 1 d .
H29 H 0.2673 0.1999 0.1971 0.030 Uiso 1 1 calc R
N1A N -0.2946(3) -0.2608(2) 0.09937(19) 0.0152(7) Uani 1 1 d .
F3A F -0.44361(18) -0.11865(14) 0.41950(11) 0.0285(6) Uani 1 1 d .
F20A F -0.45418(16) -0.09097(12) 0.05191(11) 0.0197(5) Uani 1 1 d .
F8A F -0.12739(18) 0.10304(13) -0.12641(12) 0.0302(6) Uani 1 1 d .
F4A F -0.35198(19) -0.28087(13) 0.38935(11) 0.0282(5) Uani 1 1 d .
F19A F -0.56771(18) 0.04548(13) 0.11789(12) 0.0280(5) Uani 1 1 d .
F18A F -0.68533(19) 0.02444(14) 0.26678(13) 0.0325(6) Uani 1 1 d .
C4A C -0.3929(3) -0.1332(2) 0.3483(2) 0.0193(9) Uani 1 1 d .
C5A C -0.3468(3) -0.2148(2) 0.3325(2) 0.0181(8) Uani 1 1 d .
C23A C -0.5681(3) -0.0341(2) 0.1584(2) 0.0191(9) Uani 1 1 d .
C22A C -0.6260(3) -0.0441(2) 0.2341(2) 0.0210(9) Uani 1 1 d .
C1 C 0.3533(3) 0.0196(2) 0.4764(2) 0.0286(10) Uani 1 1 d .
H1A H 0.3274 -0.0073 0.4429 0.043 Uiso 1 1 calc R
H1B H 0.3943 -0.0249 0.5048 0.043 Uiso 1 1 calc R
H1C H 0.4042 0.0628 0.4465 0.043 Uiso 1 1 calc R
Cl1S Cl 0.06441(13) -0.21934(10) -0.18389(9) 0.0799(5) Uani 1 1 d .
Cl2S Cl 0.29865(12) -0.18401(10) -0.25563(10) 0.0854(6) Uani 1 1 d .
C1S C 0.1983(5) -0.2175(4) -0.1745(3) 0.0799(5) Uani 1 1 d .
H1S1 H 0.1912 -0.1788 -0.1373 0.096 Uiso 1 1 calc R
H1S2 H 0.2252 -0.2765 -0.1540 0.096 Uiso 1 1 calc R
H1 H 0.268(4) 0.184(3) 0.3809(14) 0.055(16) Uiso 1 1 d D
H2 H 0.303(3) 0.1399(17) 0.310(2) 0.033(12) Uiso 1 1 d D
H3A H -0.266(3) -0.268(2) 0.052(2) 0.020(11) Uiso 1 1 d .
H2A H -0.267(3) -0.311(2) 0.1223(19) 0.016(10) Uiso 1 1 d .

loop_
_atom_site_aniso_label
_atom_site_aniso_U_11
_atom_site_aniso_U_22
_atom_site_aniso_U_33
_atom_site_aniso_U_23
_atom_site_aniso_U_13
_atom_site_aniso_U_12
Cu2 0.0202(3) 0.0138(2) 0.0150(2) -0.00489(19) -0.0002(2) -0.0028(2)
Cu1 0.0197(3) 0.0152(2) 0.0153(2) -0.00503(19) -0.0008(2) -0.0021(2)
N2 0.0199(17) 0.0140(17) 0.0098(16) -0.0049(13) 0.0006(13) -0.0014(14)
N5 0.0192(18) 0.0183(17) 0.0106(16) -0.0005(13) 0.0008(13) -0.0060(14)
N6 0.0179(17) 0.0165(17) 0.0134(16) -0.0047(13) -0.0032(13) -0.0032(14)
F6A 0.0146(11) 0.0213(12) 0.0270(13) -0.0061(10) -0.0064(9) -0.0033(9)
N3 0.0192(18) 0.0141(17) 0.0154(17) -0.0027(13) -0.0009(13) -0.0039(14)
F16A 0.0256(12) 0.0208(12) 0.0153(11) -0.0010(9) -0.0029(9) -0.0041(10)
F2A 0.0316(13) 0.0220(12) 0.0287(13) -0.0124(10) -0.0028(10) 0.0008(11)
C6 0.026(2) 0.018(2) 0.016(2) -0.0076(16) -0.0028(17) -0.0038(18)
C26 0.020(2) 0.024(2) 0.016(2) -0.0034(17) -0.0029(17) -0.0069(18)
C14 0.023(2) 0.021(2) 0.0087(19) 0.0019(16) -0.0022(16) -0.0054(18)
C7 0.028(2) 0.015(2) 0.014(2) -0.0049(16) -0.0069(17) -0.0046(17)
C15 0.023(2) 0.018(2) 0.0074(18) -0.0013(15) -0.0009(16) -0.0040(18)
C16 0.019(2) 0.031(2) 0.0097(19) -0.0003(17) -0.0019(16) -0.0077(19)
C27 0.020(2) 0.020(2) 0.016(2) -0.0020(17) -0.0012(16) -0.0085(18)
C13 0.029(2) 0.022(2) 0.012(2) 0.0023(16) -0.0050(17) -0.0130(19)
C12 0.029(2) 0.019(2) 0.014(2) -0.0024(16) -0.0052(17) -0.0084(18)
C4 0.035(3) 0.020(2) 0.021(2) -0.0010(18) -0.0038(19) -0.0053(19)
C11 0.025(2) 0.018(2) 0.0065(18) -0.0053(15) -0.0012(16) -0.0062(18)
C10 0.025(2) 0.013(2) 0.015(2) -0.0053(15) -0.0067(17) -0.0061(17)
C8 0.023(2) 0.019(2) 0.013(2) -0.0036(16) 0.0016(16) -0.0076(17)
C19 0.022(2) 0.022(2) 0.013(2) -0.0061(16) 0.0012(16) 0.0005(18)
N1 0.0205(18) 0.0137(17) 0.0183(17) -0.0077(13) -0.0003(14) -0.0009(14)
C28 0.028(2) 0.024(2) 0.016(2) -0.0117(17) -0.0012(18) -0.0038(19)
N7 0.0203(18) 0.0150(17) 0.0137(16) -0.0025(13) 0.0003(14) -0.0041(14)
F25A 0.0152(12) 0.0176(11) 0.0315(13) -0.0042(10) -0.0094(10) 0.0026(9)
F1A 0.0185(12) 0.0138(11) 0.0226(12) -0.0024(9) -0.0024(9) 0.0016(9)
F15A 0.0159(11) 0.0322(13) 0.0201(12) -0.0154(10) -0.0053(9) 0.0019(10)
C3A 0.015(2) 0.013(2) 0.029(2) -0.0099(17) -0.0053(17) 0.0007(16)
C7A 0.0057(18) 0.0152(19) 0.019(2) -0.0051(15) 0.0002(15) 0.0015(15)
C30A 0.016(2) 0.020(2) 0.0106(19) -0.0067(15) 0.0001(15) -0.0015(17)
B1A 0.012(2) 0.014(2) 0.021(2) -0.0046(18) -0.0039(18) -0.0022(18)
C13A 0.0137(19) 0.0076(18) 0.017(2) -0.0008(15) -0.0037(15) -0.0026(15)
C12A 0.0074(18) 0.019(2) 0.023(2) -0.0024(17) -0.0034(16) -0.0007(16)
C2A 0.0132(19) 0.017(2) 0.019(2) -0.0019(16) -0.0051(16) -0.0046(16)
B2A 0.011(2) 0.011(2) 0.015(2) -0.0037(17) -0.0006(17) -0.0005(17)
C25A 0.017(2) 0.0145(19) 0.0115(18) -0.0070(15) -0.0035(15) -0.0027(16)
C18A 0.0111(19) 0.016(2) 0.023(2) -0.0068(16) 0.0012(16) -0.0040(16)
C30 0.027(2) 0.017(2) 0.020(2) -0.0081(17) -0.0037(18) -0.0003(18)
C22 0.018(2) 0.015(2) 0.021(2) -0.0069(16) -0.0037(17) -0.0026(17)
C1A 0.0091(18) 0.0111(18) 0.019(2) -0.0034(15) -0.0031(15) -0.0026(15)
C21 0.019(2) 0.023(2) 0.023(2) -0.0071(17) -0.0065(17) -0.0021(18)
F30A 0.0163(11) 0.0219(12) 0.0256(12) -0.0132(9) -0.0077(9) 0.0061(9)
F5A 0.0201(12) 0.0112(11) 0.0194(12) -0.0029(9) -0.0006(9) 0.0010(9)
F10A 0.0202(12) 0.0248(12) 0.0187(12) -0.0045(9) -0.0055(9) -0.0058(10)
F11A 0.0169(12) 0.0361(14) 0.0195(12) -0.0118(10) -0.0053(9) 0.0034(10)
F14A 0.0181(12) 0.0493(15) 0.0273(13) -0.0185(11) -0.0122(10) 0.0093(11)
F9A 0.0216(12) 0.0422(14) 0.0163(12) 0.0033(10) -0.0057(10) -0.0033(11)
F24A 0.0406(15) 0.0150(12) 0.0286(13) -0.0022(10) -0.0114(11) 0.0014(11)
F7A 0.0197(12) 0.0166(12) 0.0426(15) -0.0017(10) -0.0031(10) -0.0068(10)
F26A 0.0163(12) 0.0305(13) 0.0257(12) -0.0143(10) -0.0084(10) 0.0077(10)
F12A 0.0176(12) 0.0373(14) 0.0220(12) -0.0166(10) -0.0022(10) 0.0063(10)
F17A 0.0283(13) 0.0364(14) 0.0204(13) -0.0151(10) 0.0019(10) -0.0002(11)
F13A 0.0154(12) 0.0385(14) 0.0304(14) -0.0121(11) -0.0076(10) 0.0097(11)
C31A 0.0122(19) 0.017(2) 0.019(2) -0.0022(16) -0.0022(16) -0.0032(16)
C20A 0.014(2) 0.016(2) 0.019(2) -0.0039(16) -0.0053(16) -0.0026(16)
C29A 0.029(2) 0.012(2) 0.018(2) -0.0005(16) -0.0074(17) -0.0010(18)
C19A 0.0133(19) 0.0149(19) 0.017(2) -0.0051(15) -0.0062(16) -0.0020(16)
C33A 0.015(2) 0.034(2) 0.020(2) -0.0090(18) -0.0071(17) 0.0063(18)
C6A 0.0123(19) 0.015(2) 0.025(2) -0.0072(16) -0.0047(16) 0.0005(16)
C21A 0.018(2) 0.028(2) 0.014(2) -0.0092(17) -0.0031(16) -0.0002(18)
C36A 0.014(2) 0.019(2) 0.018(2) -0.0058(16) -0.0023(16) 0.0014(17)
C9A 0.0096(19) 0.014(2) 0.031(2) -0.0043(17) -0.0001(17) 0.0020(16)
C28A 0.037(3) 0.018(2) 0.012(2) -0.0028(16) 0.0000(18) -0.013(2)
C32A 0.015(2) 0.017(2) 0.019(2) -0.0053(16) -0.0014(16) 0.0036(17)
C15A 0.020(2) 0.018(2) 0.019(2) -0.0081(16) -0.0038(17) -0.0032(17)
C17A 0.016(2) 0.027(2) 0.022(2) -0.0041(17) -0.0119(17) -0.0024(18)
C27A 0.020(2) 0.028(2) 0.018(2) -0.0069(17) -0.0001(17) -0.0115(19)
C24A 0.0095(19) 0.023(2) 0.018(2) -0.0068(16) -0.0038(16) 0.0007(16)
C9 0.017(2) 0.020(2) 0.017(2) -0.0052(16) -0.0026(16) -0.0042(17)
C10A 0.010(2) 0.020(2) 0.024(2) 0.0064(17) 0.0014(16) 0.0039(17)
N4 0.0189(18) 0.0179(17) 0.0114(16) -0.0055(13) -0.0010(13) -0.0046(14)
C26A 0.017(2) 0.018(2) 0.017(2) -0.0082(16) -0.0056(16) -0.0016(17)
C14A 0.0119(19) 0.016(2) 0.020(2) -0.0004(16) -0.0081(16) -0.0028(16)
C18 0.016(2) 0.027(2) 0.022(2) -0.0022(17) -0.0033(17) -0.0031(18)
C11A 0.015(2) 0.024(2) 0.019(2) 0.0006(17) -0.0021(17) 0.0007(18)
C3 0.035(2) 0.016(2) 0.018(2) -0.0052(17) -0.0081(19) 0.0032(19)
C5 0.043(3) 0.027(2) 0.028(3) 0.004(2) -0.004(2) 0.006(2)
C16A 0.0088(19) 0.019(2) 0.027(2) -0.0047(17) -0.0029(16) 0.0030(16)
C8A 0.0079(18) 0.024(2) 0.016(2) -0.0047(16) 0.0005(15) 0.0001(16)
C2 0.019(2) 0.026(2) 0.024(2) -0.0120(18) -0.0061(18) -0.0023(18)
F21A 0.0114(11) 0.0254(12) 0.0323(13) -0.0081(10) -0.0055(10) -0.0009(10)
F22A 0.0247(14) 0.0367(14) 0.0368(14) -0.0056(11) 0.0018(11) -0.0155(11)
F29A 0.0292(14) 0.0415(15) 0.0312(14) -0.0247(12) -0.0091(11) 0.0070(11)
F23A 0.0481(15) 0.0197(12) 0.0204(12) -0.0009(10) 0.0031(11) -0.0192(11)
F27A 0.0270(14) 0.0548(17) 0.0354(15) -0.0197(12) -0.0226(12) 0.0144(12)
F28A 0.0374(15) 0.0635(18) 0.0367(15) -0.0321(13) -0.0229(12) 0.0110(13)
C34A 0.024(2) 0.038(3) 0.020(2) -0.0120(19) -0.0117(18) 0.004(2)
C35A 0.026(2) 0.027(2) 0.021(2) -0.0138(18) -0.0039(18) 0.0013(19)
C23 0.028(2) 0.018(2) 0.024(2) -0.0036(17) -0.0118(18) -0.0011(18)
N8 0.047(2) 0.021(2) 0.023(2) -0.0124(17) -0.0124(19) 0.0141(18)
C24 0.026(2) 0.019(2) 0.020(2) -0.0024(17) -0.0068(18) -0.0073(18)
C17 0.023(2) 0.032(2) 0.027(2) -0.0037(19) -0.0043(18) -0.0074(19)
C25 0.040(3) 0.025(2) 0.023(2) -0.0074(18) -0.008(2) -0.002(2)
C20 0.024(2) 0.027(2) 0.034(3) -0.0042(19) -0.0017(19) 0.0028(19)
C29 0.032(2) 0.023(2) 0.018(2) -0.0111(18) -0.0022(18) 0.0021(19)
N1A 0.0157(17) 0.0136(18) 0.0153(18) -0.0021(14) -0.0034(14) -0.0009(14)
F3A 0.0315(13) 0.0328(13) 0.0177(12) -0.0129(10) 0.0006(10) 0.0010(11)
F20A 0.0184(12) 0.0199(11) 0.0157(11) 0.0009(9) -0.0004(9) -0.0012(9)
F8A 0.0207(12) 0.0220(12) 0.0345(14) 0.0151(10) 0.0001(10) -0.0031(10)
F4A 0.0366(14) 0.0244(13) 0.0184(12) 0.0000(10) -0.0049(10) 0.0013(11)
F19A 0.0287(13) 0.0153(12) 0.0378(14) 0.0004(10) -0.0106(11) 0.0011(10)
F18A 0.0346(14) 0.0248(13) 0.0384(15) -0.0204(11) -0.0081(11) 0.0089(11)
C4A 0.016(2) 0.026(2) 0.016(2) -0.0094(17) -0.0006(16) -0.0041(17)
C5A 0.016(2) 0.021(2) 0.017(2) -0.0029(17) -0.0051(16) -0.0030(17)
C23A 0.018(2) 0.018(2) 0.025(2) -0.0019(17) -0.0118(17) 0.0001(17)
C22A 0.016(2) 0.018(2) 0.031(2) -0.0142(18) -0.0075(18) 0.0045(17)
C1 0.029(2) 0.025(2) 0.027(2) -0.0074(19) -0.0008(19) 0.0000(19)
Cl1S 0.0618(10) 0.0821(11) 0.0934(12) 0.0411(9) -0.0358(9) -0.0364(8)
Cl2S 0.0458(9) 0.0716(11) 0.1059(13) 0.0461(9) -0.0086(8) -0.0083(8)
C1S 0.0618(10) 0.0821(11) 0.0934(12) 0.0411(9) -0.0358(9) -0.0364(8)

loop_
_atom_type_symbol
_atom_type_description
_atom_type_scat_dispersion_real
_atom_type_scat_dispersion_imag
_atom_type_scat_source
C C 0.0033 0.0016 'International Tables Vol C Tables 4.2.6.8 and 6.1.1.4'
N N 0.0061 0.0033 'International Tables Vol C Tables 4.2.6.8 and 6.1.1.4'
B B 0.0013 0.0007 'International Tables Vol C Tables 4.2.6.8 and 6.1.1.4'
F F 0.0171 0.0103 'International Tables Vol C Tables 4.2.6.8 and 6.1.1.4'
Cu Cu 0.3201 1.2651 'International Tables Vol C Tables 4.2.6.8 and 6.1.1.4'
Cl Cl 0.1484 0.1585 'International Tables Vol C Tables 4.2.6.8 and 6.1.1.4'
H H 0.0000 0.0000 'International Tables Vol C Tables 4.2.6.8 and 6.1.1.4'

loop_
_geom_angle_atom_site_label_1
_geom_angle_atom_site_label_2
_geom_angle_atom_site_label_3
_geom_angle
_geom_angle_site_symmetry_1
_geom_angle_site_symmetry_3
N3 Cu2 N4 130.05(12) . 2_566
N3 Cu2 N6 115.71(12) . .
N4 Cu2 N6 113.20(11) 2_566 .
N3 Cu2 Cu1 88.37(9) . .
N4 Cu2 Cu1 83.03(9) 2_566 .
N6 Cu2 Cu1 88.80(8) . .
N3 Cu2 Cu2 71.33(8) . 2_566
N4 Cu2 Cu2 82.54(8) 2_566 2_566
N6 Cu2 Cu2 133.63(9) . 2_566
Cu1 Cu2 Cu2 137.41(3) . 2_566
N2 Cu1 N5 128.48(12) . 2_566
N2 Cu1 N7 115.82(12) . .
N5 Cu1 N7 115.65(11) 2_566 .
N2 Cu1 Cu2 87.20(8) . .
N5 Cu1 Cu2 93.08(9) 2_566 .
N7 Cu1 Cu2 87.17(9) . .
C10 N2 C7 119.1(3) . .
C10 N2 Cu1 124.7(2) . .
C7 N2 Cu1 115.5(2) . .
C19 N5 C15 117.3(3) . .
C19 N5 Cu1 123.2(2) . 2_566
C15 N5 Cu1 119.0(2) . 2_566
C22 N6 C27 117.8(3) . .
C22 N6 Cu2 119.7(2) . .
C27 N6 Cu2 122.5(2) . .
C10 N3 C11 119.2(3) . .
C10 N3 Cu2 121.4(2) . .
C11 N3 Cu2 118.5(2) . .
C7 C6 C4 118.5(3) . .
C7 C6 C8 116.5(3) . .
C4 C6 C8 125.0(3) . .
C24 C26 C27 118.7(3) . .
C24 C26 C28 123.2(3) . .
C27 C26 C28 118.1(4) . .
C15 C14 C16 119.0(3) . .
C15 C14 C13 117.4(3) . .
C16 C14 C13 123.6(3) . .
N1 C7 N2 114.3(3) . .
N1 C7 C6 122.7(3) . .
N2 C7 C6 123.1(3) . .
N4 C15 N5 115.7(3) . .
N4 C15 C14 122.5(3) . .
N5 C15 C14 121.8(3) . .
C18 C16 C14 117.5(3) . .
C18 C16 C17 121.5(3) . .
C14 C16 C17 121.1(3) . .
N6 C27 N7 115.8(3) . .
N6 C27 C26 122.5(3) . .
N7 C27 C26 121.6(3) . .
C12 C13 C14 119.6(3) . .
C12 C13 H13 120.2 . .
C14 C13 H13 120.2 . .
C13 C12 C11 120.3(3) . .
C13 C12 H12 119.8 . .
C11 C12 H12 119.8 . .
C3 C4 C6 117.4(3) . .
C3 C4 C5 121.4(4) . .
C6 C4 C5 121.3(3) . .
N4 C11 N3 115.7(3) . .
N4 C11 C12 121.3(3) . .
N3 C11 C12 122.9(3) . .
N2 C10 N3 117.3(3) . .
N2 C10 C9 120.4(3) . .
N3 C10 C9 122.0(3) . .
C9 C8 C6 120.4(3) . .
C9 C8 H8 119.8 . .
C6 C8 H8 119.8 . .
N5 C19 C18 123.1(3) . .
N5 C19 C20 117.5(3) . .
C18 C19 C20 119.2(3) . .
C2 N1 C7 117.5(3) . .
C29 C28 C26 119.8(4) . .
C29 C28 H28 120.1 . .
C26 C28 H28 120.1 . .
C30 N7 C27 117.6(3) . .
C30 N7 Cu1 117.0(3) . .
C27 N7 Cu1 125.3(2) . .
F2A C3A C4A 119.3(3) . .
F2A C3A C2A 120.2(3) . .
C4A C3A C2A 120.4(3) . .
C8A C7A C12A 112.3(3) . .
C8A C7A B1A 119.5(3) . .
C12A C7A B1A 127.8(3) . .
C25A C30A F25A 121.6(3) . .
C25A C30A C29A 125.4(3) . .
F25A C30A C29A 113.0(3) . .
N1A B1A C1A 107.5(3) . .
N1A B1A C7A 112.2(3) . .
C1A B1A C7A 115.8(3) . .
N1A B1A C13A 104.9(3) . .
C1A B1A C13A 111.8(3) . .
C7A B1A C13A 104.3(3) . .
C18A C13A C14A 112.5(3) . .
C18A C13A B1A 126.7(3) . .
C14A C13A B1A 120.8(3) . .
F10A C12A C11A 115.2(3) . .
F10A C12A C7A 120.6(3) . .
C11A C12A C7A 124.2(3) . .
F1A C2A C3A 114.6(3) . .
F1A C2A C1A 121.8(3) . .
C3A C2A C1A 123.5(3) . .
N1A B2A C19A 108.7(3) . .
N1A B2A C31A 110.1(3) . .
C19A B2A C31A 112.6(3) . .
N1A B2A C25A 110.4(3) . .
C19A B2A C25A 113.8(3) . .
C31A B2A C25A 101.0(3) . .
C30A C25A C26A 112.6(3) . .
C30A C25A B2A 129.2(3) . .
C26A C25A B2A 117.4(3) . .
F15A C18A C17A 114.7(3) . .
F15A C18A C13A 121.0(3) . .
C17A C18A C13A 124.3(3) . .
N7 C30 N8 116.4(3) . .
N7 C30 C29 124.0(4) . .
N8 C30 C29 119.6(3) . .
N6 C22 C23 122.4(3) . .
N6 C22 C21 118.5(3) . .
C23 C22 C21 119.1(3) . .
C6A C1A C2A 112.8(3) . .
C6A C1A B1A 118.9(3) . .
C2A C1A B1A 128.3(3) . .
C22 C21 H21A 109.5 . .
C22 C21 H21B 109.5 . .
H21A C21 H21B 109.5 . .
C22 C21 H21C 109.5 . .
H21A C21 H21C 109.5 . .
H21B C21 H21C 109.5 . .
C32A C31A C36A 112.6(3) . .
C32A C31A B2A 127.0(3) . .
C36A C31A B2A 119.5(3) . .
F16A C20A C21A 114.6(3) . .
F16A C20A C19A 121.0(3) . .
C21A C20A C19A 124.4(3) . .
F24A C29A C28A 120.4(3) . .
F24A C29A C30A 121.1(3) . .
C28A C29A C30A 118.5(4) . .
C20A C19A C24A 113.5(3) . .
C20A C19A B2A 125.9(3) . .
C24A C19A B2A 120.6(3) . .
F27A C33A C32A 120.6(3) . .
F27A C33A C34A 118.9(3) . .
C32A C33A C34A 120.4(3) . .
F5A C6A C5A 115.8(3) . .
F5A C6A C1A 118.7(3) . .
C5A C6A C1A 125.5(3) . .
F17A C21A C22A 119.8(3) . .
F17A C21A C20A 120.8(3) . .
C22A C21A C20A 119.4(3) . .
F30A C36A C31A 119.2(3) . .
F30A C36A C35A 115.2(3) . .
C31A C36A C35A 125.5(3) . .
F7A C9A C10A 119.9(3) . .
F7A C9A C8A 121.0(3) . .
C10A C9A C8A 119.1(3) . .
F23A C28A C27A 120.5(4) . .
F23A C28A C29A 120.6(4) . .
C27A C28A C29A 119.0(3) . .
F26A C32A C33A 114.3(3) . .
F26A C32A C31A 121.4(3) . .
C33A C32A C31A 124.3(3) . .
F12A C15A C16A 119.6(3) . .
F12A C15A C14A 121.4(3) . .
C16A C15A C14A 119.0(3) . .
F14A C17A C16A 119.9(3) . .
F14A C17A C18A 119.8(3) . .
C16A C17A C18A 120.3(3) . .
F22A C27A C28A 120.0(3) . .
F22A C27A C26A 120.4(4) . .
C28A C27A C26A 119.6(3) . .
F20A C24A C23A 116.6(3) . .
F20A C24A C19A 119.3(3) . .
C23A C24A C19A 124.1(3) . .
C8 C9 C10 120.2(3) . .
C8 C9 H9 119.9 . .
C10 C9 H9 119.9 . .
F8A C10A C11A 120.7(4) . .
F8A C10A C9A 120.6(4) . .
C11A C10A C9A 118.6(3) . .
C11 N4 C15 118.9(3) . .
C11 N4 Cu2 112.2(2) . 2_566
C15 N4 Cu2 128.4(2) . 2_566
F21A C26A C27A 116.0(3) . .
F21A C26A C25A 119.1(3) . .
C27A C26A C25A 124.9(4) . .
F11A C14A C15A 115.3(3) . .
F11A C14A C13A 119.2(3) . .
C15A C14A C13A 125.5(3) . .
C16 C18 C19 121.2(4) . .
C16 C18 H18 119.4 . .
C19 C18 H18 119.4 . .
F9A C11A C10A 119.7(3) . .
F9A C11A C12A 119.9(3) . .
C10A C11A C12A 120.4(4) . .
C4 C3 C2 120.4(4) . .
C4 C3 H3 119.8 . .
C2 C3 H3 119.8 . .
C4 C5 H5A 109.5 . .
C4 C5 H5B 109.5 . .
H5A C5 H5B 109.5 . .
C4 C5 H5C 109.5 . .
H5A C5 H5C 109.5 . .
H5B C5 H5C 109.5 . .
F13A C16A C15A 120.7(3) . .
F13A C16A C17A 120.9(3) . .
C15A C16A C17A 118.4(3) . .
F6A C8A C9A 115.6(3) . .
F6A C8A C7A 119.4(3) . .
C9A C8A C7A 125.0(3) . .
N1 C2 C3 123.4(3) . .
N1 C2 C1 116.9(3) . .
C3 C2 C1 119.7(3) . .
F28A C34A C35A 120.8(3) . .
F28A C34A C33A 120.3(3) . .
C35A C34A C33A 118.8(3) . .
F29A C35A C34A 120.4(3) . .
F29A C35A C36A 121.3(3) . .
C34A C35A C36A 118.3(3) . .
C24 C23 C22 120.8(4) . .
C24 C23 H23 119.6 . .
C22 C23 H23 119.6 . .
C30 N8 H1 121(3) . .
C30 N8 H2 114(3) . .
H1 N8 H2 121(4) . .
C23 C24 C26 117.7(3) . .
C23 C24 C25 120.5(4) . .
C26 C24 C25 121.7(3) . .
C16 C17 H17A 109.5 . .
C16 C17 H17B 109.5 . .
H17A C17 H17B 109.5 . .
C16 C17 H17C 109.5 . .
H17A C17 H17C 109.5 . .
H17B C17 H17C 109.5 . .
C24 C25 H25A 109.5 . .
C24 C25 H25B 109.5 . .
H25A C25 H25B 109.5 . .
C24 C25 H25C 109.5 . .
H25A C25 H25C 109.5 . .
H25B C25 H25C 109.5 . .
C19 C20 H20A 109.5 . .
C19 C20 H20B 109.5 . .
H20A C20 H20B 109.5 . .
C19 C20 H20C 109.5 . .
H20A C20 H20C 109.5 . .
H20B C20 H20C 109.5 . .
C28 C29 C30 118.8(4) . .
C28 C29 H29 120.6 . .
C30 C29 H29 120.6 . .
B2A N1A B1A 132.9(3) . .
B2A N1A H3A 106(2) . .
B1A N1A H3A 106(2) . .
B2A N1A H2A 103(2) . .
B1A N1A H2A 102(2) . .
H3A N1A H2A 101(3) . .
F3A C4A C3A 120.6(3) . .
F3A C4A C5A 120.8(3) . .
C3A C4A C5A 118.6(3) . .
F4A C5A C4A 119.4(3) . .
F4A C5A C6A 121.4(3) . .
C4A C5A C6A 119.1(3) . .
F19A C23A C24A 121.0(3) . .
F19A C23A C22A 119.5(3) . .
C24A C23A C22A 119.4(3) . .
F18A C22A C21A 120.5(3) . .
F18A C22A C23A 120.3(3) . .
C21A C22A C23A 119.1(3) . .
C2 C1 H1A 109.5 . .
C2 C1 H1B 109.5 . .
H1A C1 H1B 109.5 . .
C2 C1 H1C 109.5 . .
H1A C1 H1C 109.5 . .
H1B C1 H1C 109.5 . .
Cl2S C1S Cl1S 114.9(3) . .
Cl2S C1S H1S1 108.6 . .
Cl1S C1S H1S1 108.6 . .
Cl2S C1S H1S2 108.6 . .
Cl1S C1S H1S2 108.6 . .
H1S1 C1S H1S2 107.5 . .

loop_
_geom_bond_atom_site_label_1
_geom_bond_atom_site_label_2
_geom_bond_distance
_geom_bond_site_symmetry_2
Cu2 N3 2.006(3) .
Cu2 N4 2.025(3) 2_566
Cu2 N6 2.065(3) .
Cu2 Cu1 2.4559(6) .
Cu2 Cu2 2.7064(8) 2_566
Cu1 N2 1.978(3) .
Cu1 N5 1.996(3) 2_566
Cu1 N7 2.038(3) .
N2 C10 1.342(4) .
N2 C7 1.367(4) .
N5 C19 1.337(5) .
N5 C15 1.375(4) .
N5 Cu1 1.996(3) 2_566
N6 C22 1.342(4) .
N6 C27 1.365(4) .
F6A C8A 1.363(4) .
N3 C10 1.358(4) .
N3 C11 1.378(5) .
F16A C20A 1.358(4) .
F2A C3A 1.353(4) .
C6 C7 1.411(5) .
C6 C4 1.417(5) .
C6 C8 1.421(5) .
C26 C24 1.411(5) .
C26 C27 1.417(5) .
C26 C28 1.422(5) .
C14 C15 1.413(5) .
C14 C16 1.414(5) .
C14 C13 1.415(5) .
C7 N1 1.353(4) .
C15 N4 1.362(4) .
C16 C18 1.360(5) .
C16 C17 1.520(5) .
C27 N7 1.368(5) .
C13 C12 1.362(5) .
C13 H13 0.9500 .
C12 C11 1.410(5) .
C12 H12 0.9500 .
C4 C3 1.373(5) .
C4 C5 1.499(5) .
C11 N4 1.348(4) .
C10 C9 1.436(5) .
C8 C9 1.353(5) .
C8 H8 0.9500 .
C19 C18 1.388(5) .
C19 C20 1.499(5) .
N1 C2 1.328(5) .
C28 C29 1.349(5) .
C28 H28 0.9500 .
N7 C30 1.343(4) .
F25A C30A 1.375(4) .
F1A C2A 1.347(4) .
F15A C18A 1.354(4) .
C3A C4A 1.371(5) .
C3A C2A 1.386(5) .
C7A C8A 1.386(5) .
C7A C12A 1.391(5) .
C7A B1A 1.645(5) .
C30A C25A 1.375(5) .
C30A C29A 1.393(5) .
B1A N1A 1.635(5) .
B1A C1A 1.636(5) .
B1A C13A 1.668(5) .
C13A C18A 1.381(5) .
C13A C14A 1.390(5) .
C12A F10A 1.362(4) .
C12A C11A 1.377(5) .
C2A C1A 1.389(5) .
B2A N1A 1.632(5) .
B2A C19A 1.640(5) .
B2A C31A 1.652(5) .
B2A C25A 1.659(5) .
C25A C26A 1.392(5) .
C18A C17A 1.377(5) .
C30 N8 1.360(5) .
C30 C29 1.403(5) .
C22 C23 1.406(5) .
C22 C21 1.494(5) .
C1A C6A 1.389(5) .
C21 H21A 0.9800 .
C21 H21B 0.9800 .
C21 H21C 0.9800 .
F30A C36A 1.366(4) .
F5A C6A 1.365(4) .
F11A C14A 1.365(4) .
F14A C17A 1.345(4) .
F9A C11A 1.351(4) .
F24A C29A 1.332(4) .
F7A C9A 1.352(4) .
F26A C32A 1.356(4) .
F12A C15A 1.343(4) .
F17A C21A 1.353(4) .
F13A C16A 1.336(4) .
C31A C32A 1.388(5) .
C31A C36A 1.388(5) .
C20A C21A 1.378(5) .
C20A C19A 1.380(5) .
C29A C28A 1.385(5) .
C19A C24A 1.395(5) .
C33A F27A 1.347(4) .
C33A C32A 1.367(5) .
C33A C34A 1.378(5) .
C6A C5A 1.374(5) .
C21A C22A 1.372(5) .
C36A C35A 1.389(5) .
C9A C10A 1.374(5) .
C9A C8A 1.379(5) .
C28A F23A 1.341(4) .
C28A C27A 1.368(5) .
C15A C16A 1.372(5) .
C15A C14A 1.376(5) .
C17A C16A 1.375(5) .
C27A F22A 1.347(4) .
C27A C26A 1.380(5) .
C24A F20A 1.347(4) .
C24A C23A 1.371(5) .
C9 H9 0.9500 .
C10A F8A 1.345(4) .
C10A C11A 1.359(5) .
N4 Cu2 2.025(3) 2_566
C26A F21A 1.347(4) .
C18 H18 0.9500 .
C3 C2 1.394(5) .
C3 H3 0.9500 .
C5 H5A 0.9800 .
C5 H5B 0.9800 .
C5 H5C 0.9800 .
C2 C1 1.518(5) .
F29A C35A 1.341(4) .
F28A C34A 1.341(4) .
C34A C35A 1.373(5) .
C23 C24 1.375(5) .
C23 H23 0.9500 .
N8 H1 0.87(2) .
N8 H2 0.885(17) .
C24 C25 1.509(5) .
C17 H17A 0.9800 .
C17 H17B 0.9800 .
C17 H17C 0.9800 .
C25 H25A 0.9800 .
C25 H25B 0.9800 .
C25 H25C 0.9800 .
C20 H20A 0.9800 .
C20 H20B 0.9800 .
C20 H20C 0.9800 .
C29 H29 0.9500 .
N1A H3A 0.88(4) .
N1A H2A 0.90(4) .
F3A C4A 1.343(4) .
F4A C5A 1.347(4) .
F19A C23A 1.347(4) .
F18A C22A 1.344(4) .
C4A C5A 1.371(5) .
C23A C22A 1.379(5) .
C1 H1A 0.9800 .
C1 H1B 0.9800 .
C1 H1C 0.9800 .
Cl1S C1S 1.735(5) .
Cl2S C1S 1.704(6) .
C1S H1S1 0.9900 .
C1S H1S2 0.9900 .

loop_
_geom_torsion_atom_site_label_1
_geom_torsion_atom_site_label_2
_geom_torsion_atom_site_label_3
_geom_torsion_atom_site_label_4
_geom_torsion
_geom_torsion_site_symmetry_1
_geom_torsion_site_symmetry_4
N3 Cu2 Cu1 N2 -3.39(12) . .
N4 Cu2 Cu1 N2 127.30(11) 2_566 .
N6 Cu2 Cu1 N2 -119.15(11) . .
Cu2 Cu2 Cu1 N2 56.34(9) 2_566 .
N3 Cu2 Cu1 N5 -131.80(12) . 2_566
N4 Cu2 Cu1 N5 -1.11(11) 2_566 2_566
N6 Cu2 Cu1 N5 112.44(11) . 2_566
Cu2 Cu2 Cu1 N5 -72.07(9) 2_566 2_566
N3 Cu2 Cu1 N7 112.65(12) . .
N4 Cu2 Cu1 N7 -116.66(11) 2_566 .
N6 Cu2 Cu1 N7 -3.11(11) . .
Cu2 Cu2 Cu1 N7 172.38(9) 2_566 .
N5 Cu1 N2 C10 90.4(3) 2_566 .
N7 Cu1 N2 C10 -86.8(3) . .
Cu2 Cu1 N2 C10 -1.3(3) . .
N5 Cu1 N2 C7 -80.6(3) 2_566 .
N7 Cu1 N2 C7 102.2(3) . .
Cu2 Cu1 N2 C7 -172.3(2) . .
N3 Cu2 N6 C22 93.2(3) . .
N4 Cu2 N6 C22 -97.3(3) 2_566 .
Cu1 Cu2 N6 C22 -179.2(3) . .
Cu2 Cu2 N6 C22 5.0(3) 2_566 .
N3 Cu2 N6 C27 -86.8(3) . .
N4 Cu2 N6 C27 82.7(3) 2_566 .
Cu1 Cu2 N6 C27 0.8(3) . .
Cu2 Cu2 N6 C27 -174.9(2) 2_566 .
N4 Cu2 N3 C10 -70.4(3) 2_566 .
N6 Cu2 N3 C10 97.0(3) . .
Cu1 Cu2 N3 C10 9.1(3) . .
Cu2 Cu2 N3 C10 -132.8(3) 2_566 .
N4 Cu2 N3 C11 120.5(2) 2_566 .
N6 Cu2 N3 C11 -72.2(3) . .
Cu1 Cu2 N3 C11 -160.0(2) . .
Cu2 Cu2 N3 C11 58.1(2) 2_566 .
C10 N2 C7 N1 172.8(3) . .
Cu1 N2 C7 N1 -15.6(4) . .
C10 N2 C7 C6 -6.8(5) . .
Cu1 N2 C7 C6 164.7(3) . .
C4 C6 C7 N1 4.4(5) . .
C8 C6 C7 N1 -176.0(3) . .
C4 C6 C7 N2 -176.0(3) . .
C8 C6 C7 N2 3.6(5) . .
C19 N5 C15 N4 179.1(3) . .
Cu1 N5 C15 N4 -8.7(4) 2_566 .
C19 N5 C15 C14 -2.3(5) . .
Cu1 N5 C15 C14 169.9(2) 2_566 .
C16 C14 C15 N4 178.1(3) . .
C13 C14 C15 N4 -3.1(5) . .
C16 C14 C15 N5 -0.3(5) . .
C13 C14 C15 N5 178.4(3) . .
C15 C14 C16 C18 2.7(5) . .
C13 C14 C16 C18 -175.9(3) . .
C15 C14 C16 C17 -176.2(3) . .
C13 C14 C16 C17 5.2(5) . .
C22 N6 C27 N7 -176.4(3) . .
Cu2 N6 C27 N7 3.6(4) . .
C22 N6 C27 C26 1.5(5) . .
Cu2 N6 C27 C26 -178.6(3) . .
C24 C26 C27 N6 0.7(5) . .
C28 C26 C27 N6 -178.8(3) . .
C24 C26 C27 N7 178.4(3) . .
C28 C26 C27 N7 -1.0(5) . .
C15 C14 C13 C12 1.0(5) . .
C16 C14 C13 C12 179.7(3) . .
C14 C13 C12 C11 0.8(5) . .
C7 C6 C4 C3 -2.8(5) . .
C8 C6 C4 C3 177.7(4) . .
C7 C6 C4 C5 177.0(4) . .
C8 C6 C4 C5 -2.6(6) . .
C10 N3 C11 N4 146.9(3) . .
Cu2 N3 C11 N4 -43.7(4) . .
C10 N3 C11 C12 -37.3(5) . .
Cu2 N3 C11 C12 132.1(3) . .
C13 C12 C11 N4 -0.7(5) . .
C13 C12 C11 N3 -176.3(3) . .
C7 N2 C10 N3 178.9(3) . .
Cu1 N2 C10 N3 8.1(4) . .
C7 N2 C10 C9 5.4(5) . .
Cu1 N2 C10 C9 -165.3(2) . .
C11 N3 C10 N2 157.0(3) . .
Cu2 N3 C10 N2 -12.1(4) . .
C11 N3 C10 C9 -29.7(5) . .
Cu2 N3 C10 C9 161.2(3) . .
C7 C6 C8 C9 1.0(5) . .
C4 C6 C8 C9 -179.5(4) . .
C15 N5 C19 C18 2.7(5) . .
Cu1 N5 C19 C18 -169.2(3) 2_566 .
C15 N5 C19 C20 179.4(3) . .
Cu1 N5 C19 C20 7.5(5) 2_566 .
N2 C7 N1 C2 178.7(3) . .
C6 C7 N1 C2 -1.7(5) . .
C24 C26 C28 C29 -177.5(4) . .
C27 C26 C28 C29 1.9(5) . .
N6 C27 N7 C30 176.4(3) . .
C26 C27 N7 C30 -1.5(5) . .
N6 C27 N7 Cu1 -7.7(4) . .
C26 C27 N7 Cu1 174.4(3) . .
N2 Cu1 N7 C30 -91.7(3) . .
N5 Cu1 N7 C30 90.8(3) 2_566 .
Cu2 Cu1 N7 C30 -177.2(3) . .
N2 Cu1 N7 C27 92.4(3) . .
N5 Cu1 N7 C27 -85.2(3) 2_566 .
Cu2 Cu1 N7 C27 6.9(3) . .
C8A C7A B1A N1A 173.1(3) . .
C12A C7A B1A N1A -14.1(5) . .
C8A C7A B1A C1A 49.3(4) . .
C12A C7A B1A C1A -138.0(4) . .
C8A C7A B1A C13A -73.9(4) . .
C12A C7A B1A C13A 98.8(4) . .
N1A B1A C13A C18A -131.7(4) . .
C1A B1A C13A C18A -15.6(5) . .
C7A B1A C13A C18A 110.2(4) . .
N1A B1A C13A C14A 49.8(4) . .
C1A B1A C13A C14A 165.9(3) . .
C7A B1A C13A C14A -68.3(4) . .
C8A C7A C12A F10A 177.0(3) . .
B1A C7A C12A F10A 3.9(5) . .
C8A C7A C12A C11A -3.0(5) . .
B1A C7A C12A C11A -176.1(3) . .
F2A C3A C2A F1A -0.2(5) . .
C4A C3A C2A F1A 176.8(3) . .
F2A C3A C2A C1A -178.2(3) . .
C4A C3A C2A C1A -1.1(6) . .
F25A C30A C25A C26A 180.0(3) . .
C29A C30A C25A C26A 0.8(5) . .
F25A C30A C25A B2A 10.1(5) . .
C29A C30A C25A B2A -169.1(3) . .
N1A B2A C25A C30A -12.6(5) . .
C19A B2A C25A C30A -135.1(4) . .
C31A B2A C25A C30A 103.9(4) . .
N1A B2A C25A C26A 178.0(3) . .
C19A B2A C25A C26A 55.4(4) . .
C31A B2A C25A C26A -65.5(4) . .
C14A C13A C18A F15A 177.9(3) . .
B1A C13A C18A F15A -0.7(5) . .
C14A C13A C18A C17A -2.2(5) . .
B1A C13A C18A C17A 179.2(3) . .
C27 N7 C30 N8 -177.2(3) . .
Cu1 N7 C30 N8 6.5(4) . .
C27 N7 C30 C29 3.4(5) . .
Cu1 N7 C30 C29 -172.9(3) . .
C27 N6 C22 C23 -1.6(5) . .
Cu2 N6 C22 C23 178.5(3) . .
C27 N6 C22 C21 178.9(3) . .
Cu2 N6 C22 C21 -1.0(4) . .
F1A C2A C1A C6A -175.9(3) . .
C3A C2A C1A C6A 1.9(5) . .
F1A C2A C1A B1A 3.8(5) . .
C3A C2A C1A B1A -178.4(3) . .
N1A B1A C1A C6A 60.7(4) . .
C7A B1A C1A C6A -173.0(3) . .
C13A B1A C1A C6A -53.8(4) . .
N1A B1A C1A C2A -119.0(4) . .
C7A B1A C1A C2A 7.3(5) . .
C13A B1A C1A C2A 126.5(4) . .
N1A B2A C31A C32A -140.0(4) . .
C19A B2A C31A C32A -18.5(5) . .
C25A B2A C31A C32A 103.3(4) . .
N1A B2A C31A C36A 52.0(4) . .
C19A B2A C31A C36A 173.5(3) . .
C25A B2A C31A C36A -64.7(4) . .
C25A C30A C29A F24A -179.8(3) . .
F25A C30A C29A F24A 0.9(5) . .
C25A C30A C29A C28A 0.6(6) . .
F25A C30A C29A C28A -178.7(3) . .
F16A C20A C19A C24A -175.4(3) . .
C21A C20A C19A C24A 2.8(5) . .
F16A C20A C19A B2A 3.8(5) . .
C21A C20A C19A B2A -177.9(3) . .
N1A B2A C19A C20A -107.5(4) . .
C31A B2A C19A C20A 130.2(4) . .
C25A B2A C19A C20A 15.9(5) . .
N1A B2A C19A C24A 71.7(4) . .
C31A B2A C19A C24A -50.6(4) . .
C25A B2A C19A C24A -164.9(3) . .
C2A C1A C6A F5A 177.7(3) . .
B1A C1A C6A F5A -2.0(5) . .
C2A C1A C6A C5A -2.1(5) . .
B1A C1A C6A C5A 178.2(3) . .
F16A C20A C21A F17A -1.7(5) . .
C19A C20A C21A F17A 180.0(3) . .
F16A C20A C21A C22A 176.5(3) . .
C19A C20A C21A C22A -1.8(6) . .
C32A C31A C36A F30A -178.4(3) . .
B2A C31A C36A F30A -8.8(5) . .
C32A C31A C36A C35A -0.8(5) . .
B2A C31A C36A C35A 168.8(3) . .
F24A C29A C28A F23A -0.8(5) . .
C30A C29A C28A F23A 178.8(3) . .
F24A C29A C28A C27A 179.1(3) . .
C30A C29A C28A C27A -1.3(5) . .
F27A C33A C32A F26A 1.4(5) . .
C34A C33A C32A F26A -176.6(3) . .
F27A C33A C32A C31A 179.0(3) . .
C34A C33A C32A C31A 1.0(6) . .
C36A C31A C32A F26A 177.0(3) . .
B2A C31A C32A F26A 8.4(6) . .
C36A C31A C32A C33A -0.5(5) . .
B2A C31A C32A C33A -169.1(4) . .
F15A C18A C17A F14A 2.1(5) . .
C13A C18A C17A F14A -177.8(3) . .
F15A C18A C17A C16A -178.3(3) . .
C13A C18A C17A C16A 1.8(6) . .
F23A C28A C27A F22A 1.3(5) . .
C29A C28A C27A F22A -178.5(3) . .
F23A C28A C27A C26A -179.4(3) . .
C29A C28A C27A C26A 0.8(5) . .
C20A C19A C24A F20A 178.7(3) . .
B2A C19A C24A F20A -0.6(5) . .
C20A C19A C24A C23A -2.1(5) . .
B2A C19A C24A C23A 178.6(3) . .
C6 C8 C9 C10 -2.2(5) . .
N2 C10 C9 C8 -1.1(5) . .
N3 C10 C9 C8 -174.2(3) . .
F7A C9A C10A F8A -0.9(5) . .
C8A C9A C10A F8A -178.4(3) . .
F7A C9A C10A C11A 179.1(3) . .
C8A C9A C10A C11A 1.5(5) . .
N3 C11 N4 C15 174.6(3) . .
C12 C11 N4 C15 -1.3(5) . .
N3 C11 N4 Cu2 -13.3(4) . 2_566
C12 C11 N4 Cu2 170.8(3) . 2_566
N5 C15 N4 C11 -178.2(3) . .
C14 C15 N4 C11 3.3(5) . .
N5 C15 N4 Cu2 11.2(4) . 2_566
C14 C15 N4 Cu2 -167.4(2) . 2_566
F22A C27A C26A F21A -1.5(5) . .
C28A C27A C26A F21A 179.2(3) . .
F22A C27A C26A C25A 180.0(3) . .
C28A C27A C26A C25A 0.7(6) . .
C30A C25A C26A F21A -179.9(3) . .
B2A C25A C26A F21A -8.7(5) . .
C30A C25A C26A C27A -1.4(5) . .
B2A C25A C26A C27A 169.8(3) . .
F12A C15A C14A F11A -0.6(5) . .
C16A C15A C14A F11A 179.9(3) . .
F12A C15A C14A C13A -179.6(3) . .
C16A C15A C14A C13A 0.9(6) . .
C18A C13A C14A F11A -178.2(3) . .
B1A C13A C14A F11A 0.5(5) . .
C18A C13A C14A C15A 0.9(5) . .
B1A C13A C14A C15A 179.6(3) . .
C14 C16 C18 C19 -2.5(5) . .
C17 C16 C18 C19 176.4(3) . .
N5 C19 C18 C16 -0.3(6) . .
C20 C19 C18 C16 -176.9(3) . .
F8A C10A C11A F9A 3.5(5) . .
C9A C10A C11A F9A -176.4(3) . .
F8A C10A C11A C12A -177.8(3) . .
C9A C10A C11A C12A 2.3(5) . .
F10A C12A C11A F9A -2.8(5) . .
C7A C12A C11A F9A 177.2(3) . .
F10A C12A C11A C10A 178.5(3) . .
C7A C12A C11A C10A -1.5(6) . .
C6 C4 C3 C2 -1.3(6) . .
C5 C4 C3 C2 179.0(4) . .
F12A C15A C16A F13A -1.1(5) . .
C14A C15A C16A F13A 178.4(3) . .
F12A C15A C16A C17A 179.1(3) . .
C14A C15A C16A C17A -1.4(5) . .
F14A C17A C16A F13A -0.1(5) . .
C18A C17A C16A F13A -179.7(3) . .
F14A C17A C16A C15A 179.7(3) . .
C18A C17A C16A C15A 0.2(6) . .
F7A C9A C8A F6A -4.1(5) . .
C10A C9A C8A F6A 173.5(3) . .
F7A C9A C8A C7A 175.8(3) . .
C10A C9A C8A C7A -6.7(6) . .
C12A C7A C8A F6A -173.1(3) . .
B1A C7A C8A F6A 0.8(5) . .
C12A C7A C8A C9A 7.1(5) . .
B1A C7A C8A C9A -179.1(3) . .
C7 N1 C2 C3 -2.7(5) . .
C7 N1 C2 C1 176.0(3) . .
C4 C3 C2 N1 4.3(6) . .
C4 C3 C2 C1 -174.5(4) . .
F27A C33A C34A F28A -0.5(6) . .
C32A C33A C34A F28A 177.5(4) . .
F27A C33A C34A C35A -178.4(4) . .
C32A C33A C34A C35A -0.3(6) . .
F28A C34A C35A F29A 0.5(6) . .
C33A C34A C35A F29A 178.3(3) . .
F28A C34A C35A C36A -178.7(4) . .
C33A C34A C35A C36A -0.8(6) . .
F30A C36A C35A F29A 0.0(5) . .
C31A C36A C35A F29A -177.7(3) . .
F30A C36A C35A C34A 179.1(3) . .
C31A C36A C35A C34A 1.4(6) . .
N6 C22 C23 C24 -0.5(6) . .
C21 C22 C23 C24 179.0(3) . .
C22 C23 C24 C26 2.7(5) . .
C22 C23 C24 C25 179.8(3) . .
C27 C26 C24 C23 -2.8(5) . .
C28 C26 C24 C23 176.7(4) . .
C27 C26 C24 C25 -179.8(3) . .
C28 C26 C24 C25 -0.3(6) . .
C26 C28 C29 C30 -0.3(6) . .
N7 C30 C29 C28 -2.5(6) . .
N8 C30 C29 C28 178.1(4) . .
C19A B2A N1A B1A 0.0(5) . .
C31A B2A N1A B1A 123.8(4) . .
C25A B2A N1A B1A -125.5(4) . .
C1A B1A N1A B2A 39.1(5) . .
C7A B1A N1A B2A -89.3(4) . .
C13A B1A N1A B2A 158.2(3) . .
F2A C3A C4A F3A -1.7(5) . .
C2A C3A C4A F3A -178.8(3) . .
F2A C3A C4A C5A 177.4(3) . .
C2A C3A C4A C5A 0.3(5) . .
F3A C4A C5A F4A -0.4(5) . .
C3A C4A C5A F4A -179.5(3) . .
F3A C4A C5A C6A 178.6(3) . .
C3A C4A C5A C6A -0.4(5) . .
F5A C6A C5A F4A 0.7(5) . .
C1A C6A C5A F4A -179.6(3) . .
F5A C6A C5A C4A -178.4(3) . .
C1A C6A C5A C4A 1.4(6) . .
F20A C24A C23A F19A -2.9(5) . .
C19A C24A C23A F19A 177.9(3) . .
F20A C24A C23A C22A 179.6(3) . .
C19A C24A C23A C22A 0.4(6) . .
F17A C21A C22A F18A -1.2(5) . .
C20A C21A C22A F18A -179.4(3) . .
F17A C21A C22A C23A 178.1(3) . .
C20A C21A C22A C23A -0.2(6) . .
F19A C23A C22A F18A 2.6(5) . .
C24A C23A C22A F18A -179.9(3) . .
F19A C23A C22A C21A -176.7(3) . .
C24A C23A C22A C21A 0.8(5) . .

loop_
_platon_squeeze_void_nr
_platon_squeeze_void_average_x
_platon_squeeze_void_average_y
_platon_squeeze_void_average_z
_platon_squeeze_void_volume
_platon_squeeze_void_count_electrons
_platon_squeeze_void_content
1 0.000 0.000 0.500 328 100 ' '
2 0.496 0.161 0.202 15 3 ' '
3 0.504 0.839 0.798 15 2 ' '
